data_9004366
loop_
_publ_author_name
'MacDonald, D. J.'
'Hawthorne, F. C.'

_publ_section_title
;
 The crystal chemistry of Si=Al substitution in tourmaline
 Sample: T76
;
_journal_name_full 'The Canadian Mineralogist'
_journal_page_first 849
_journal_page_last 858
_journal_volume 33
_journal_year 1995
_chemical_compound_source 'East Africa'
_chemical_formula_sum
;Al5.76 B3 Ca0.595 Cr0.009 F0.784 H3.216 Li0.09 Mg3.201 Na0.362 O30.216
 Si5.808 Ti0.021 V0.111
;
_chemical_name_mineral Uvite
_space_group_IT_number 160
_symmetry_space_group_name_Hall 'R 3 -2"'
_symmetry_space_group_name_H-M 'R 3 m :H'
_cell_angle_alpha 90
_cell_angle_beta 90
_cell_angle_gamma 120
_cell_formula_units_Z 3
_cell_length_a 15.938
_cell_length_b 15.938
_cell_length_c 7.179
_cell_volume 1579.291
_database_code_amcsd 0005440
_exptl_crystal_density_diffrn 3.061
_cod_original_sg_symbol_H-M 'R 3 m'
_cod_original_formula_sum
;Ca.595 Na.362 Mg3.201 Ti.021 V.111 Li.09 Cr.009 Al5.76 Si5.808 B3 F.784
 O30.216 H3.216
;
_cod_database_code 9004366

loop_
_space_group_symop_operation_xyz
x,y,z
2/3+x,1/3+y,1/3+z
1/3+x,2/3+y,2/3+z
x,x-y,z
2/3+x,1/3+x-y,1/3+z
1/3+x,2/3+x-y,2/3+z
-y,-x,z
2/3-y,1/3-x,1/3+z
1/3-y,2/3-x,2/3+z
-x+y,y,z
2/3-x+y,1/3+y,1/3+z
1/3-x+y,2/3+y,2/3+z
-y,x-y,z
2/3-y,1/3+x-y,1/3+z
1/3-y,2/3+x-y,2/3+z
-x+y,-x,z
2/3-x+y,1/3-x,1/3+z
1/3-x+y,2/3-x,2/3+z

loop_
_atom_site_label
_atom_site_fract_x
_atom_site_fract_y
_atom_site_fract_z
_atom_site_occupancy
_atom_site_U_iso_or_equiv
_atom_site_type_symbol
_atom_site_attached_hydrogens
CaX 0.00000 0.00000 0.84080 0.59500 0.01500 Ca 0
NaX 0.00000 0.00000 0.84080 0.36200 0.01500 Na 0
MgY 0.06302 0.93698 0.43760 0.92300 0.00630 Mg 0
TiY 0.06302 0.93698 0.43760 0.00700 0.00630 Ti 0
VY 0.06302 0.93698 0.43760 0.03700 0.00630 V 0
LiY 0.06302 0.93698 0.43760 0.03000 0.00630 Li 0
CrY 0.06302 0.93698 0.43760 0.00300 0.00630 Cr 0
AlZ 0.26160 0.29802 0.45440 0.92800 0.00520 Al 0
MgZ 0.26160 0.29802 0.45440 0.07200 0.00520 Mg 0
Si 0.19022 0.19201 0.06760 0.96800 0.00520 Si 0
Al 0.19022 0.19201 0.06760 0.03200 0.00520 Al 0
B 0.89020 0.10980 0.61530 1.00000 0.00750 B 0
F1 0.00000 0.00000 0.29430 0.78400 0.00490 F 0
O-H1 0.00000 0.00000 0.29430 0.21600 0.00490 O 1
O2 0.93941 0.06059 0.59030 1.00000 0.01180 O 0
O-H3 0.13371 0.86629 0.55660 1.00000 0.01060 O 1
O4 0.90754 0.09246 -0.00500 1.00000 0.01030 O 0
O5 0.09128 0.90872 -0.02580 1.00000 0.01070 O 0
O6 0.18640 0.19580 0.29030 1.00000 0.00830 O 0
O7 0.28500 0.28510 -0.01380 1.00000 0.00860 O 0
O8 0.27030 0.20970 0.62570 1.00000 0.00940 O 0

loop_
_cod_changelog_entry_id
_cod_changelog_entry_author
_cod_changelog_entry_date
_cod_changelog_entry_text
1
;cod-tools version 3.8.0
Id: cif_guess_AMCSD_atom_types 9581 2023-05-17 12:35:41Z saulius
;
2023-05-18T11:38:07+03:00
;Derived atom types and hydrogen counts
from atom names that follow the AMCSD naming convention
(Wat == water, O-H == hydroxyl).
;

loop_
_cod_related_entry_id
_cod_related_entry_database
_cod_related_entry_code
1 AMCSD 0005440
